data_1504700
loop_
_publ_author_name
'Kang, Sung Ok'
'Day, Victor W.'
'Bowman-James, Kristin'

_publ_section_title
;
 Cyclophane capsule motifs with side pockets.
;
_journal_issue 13
_journal_name_full 'Organic letters'
_journal_page_first 2677
_journal_page_last 2680
_journal_paper_doi 10.1021/ol800762j
_journal_volume 10
_journal_year 2008
_chemical_formula_sum 'C49 H51 N7 O20'
_chemical_formula_weight 1057.97
_chemical_name_systematic
; 
 ? 
;
_space_group_IT_number 14
_symmetry_cell_setting monoclinic
_symmetry_space_group_name_Hall '-P 2ybc'
_symmetry_space_group_name_H-M 'P 1 21/c 1'
_atom_sites_solution_hydrogens geom
_atom_sites_solution_primary direct
_atom_sites_solution_secondary difmap
_audit_creation_method SHELXL-97
_cell_angle_alpha 90.00
_cell_angle_beta 90.5660(10)
_cell_angle_gamma 90.00
_cell_formula_units_Z 4
_cell_length_a 19.8342(9)
_cell_length_b 12.1501(6)
_cell_length_c 19.4378(9)
_cell_measurement_reflns_used 5139
_cell_measurement_temperature 100(2)
_cell_measurement_theta_max 23.66
_cell_measurement_theta_min 2.22
_cell_volume 4684.0(4)
_computing_cell_refinement 'Bruker SAINT'
_computing_data_collection 'Bruker SMART'
_computing_data_reduction 'Bruker SAINT'
_computing_molecular_graphics 'Bruker SHELXTL'
_computing_publication_material 'Bruker SHELXTL'
_computing_structure_refinement 'Bruker SHELXTL'
_computing_structure_solution 'Bruker SHELXTL'
_diffrn_ambient_temperature 100(2)
_diffrn_measured_fraction_theta_full 0.999
_diffrn_measured_fraction_theta_max 0.999
_diffrn_measurement_device_type 'Bruker SMART APEX CCD area detector'
_diffrn_measurement_method 'phi and omega scans'
_diffrn_radiation_monochromator graphite
_diffrn_radiation_source 'fine-focus sealed tube'
_diffrn_radiation_type MoK\a
_diffrn_radiation_wavelength 0.71073
_diffrn_reflns_av_R_equivalents 0.0499
_diffrn_reflns_av_sigmaI/netI 0.0403
_diffrn_reflns_limit_h_max 24
_diffrn_reflns_limit_h_min -24
_diffrn_reflns_limit_k_max 14
_diffrn_reflns_limit_k_min -14
_diffrn_reflns_limit_l_max 23
_diffrn_reflns_limit_l_min -23
_diffrn_reflns_number 42291
_diffrn_reflns_theta_full 26.00
_diffrn_reflns_theta_max 26.00
_diffrn_reflns_theta_min 1.03
_diffrn_standards_decay_% 0.00
_exptl_absorpt_coefficient_mu 0.118
_exptl_absorpt_correction_T_max 1.000
_exptl_absorpt_correction_T_min 0.926
_exptl_absorpt_correction_type multi-scan
_exptl_crystal_colour Colorless
_exptl_crystal_density_diffrn 1.500
_exptl_crystal_density_method 'not measured'
_exptl_crystal_description Parallelepiped
_exptl_crystal_F_000 2216
_exptl_crystal_size_max 0.13
_exptl_crystal_size_mid 0.12
_exptl_crystal_size_min 0.08
_refine_diff_density_max 1.410
_refine_diff_density_min -1.027
_refine_diff_density_rms 0.068
_refine_ls_extinction_method none
_refine_ls_goodness_of_fit_ref 1.045
_refine_ls_hydrogen_treatment mixed
_refine_ls_matrix_type full
_refine_ls_number_parameters 750
_refine_ls_number_reflns 9201
_refine_ls_number_restraints 30
_refine_ls_restrained_S_all 1.048
_refine_ls_R_factor_all 0.0815
_refine_ls_R_factor_gt 0.0616
_refine_ls_shift/su_max 0.000
_refine_ls_shift/su_mean 0.000
_refine_ls_structure_factor_coef Fsqd
_refine_ls_weighting_details 'calc w=1/[\s^2^(Fo^2^)+(0.0795P)^2^+5.4570P] where P=(Fo^2^+2Fc^2^)/3'
_refine_ls_weighting_scheme calc
_refine_ls_wR_factor_gt 0.1549
_refine_ls_wR_factor_ref 0.1654
_reflns_number_gt 7083
_reflns_number_total 9201
_reflns_threshold_expression >2sigma(I)
_cod_data_source_file ol800762j-file003.cif
_cod_data_source_block k04e_[H2L3-(C4H4(CO2)2)]_(Cmpd_E)
_cod_depositor_comments
;
The following automatic conversions were performed:

'_symmetry_cell_setting' value 'Monoclinic' changed to 'monoclinic'
according to /home/saulius/struct/CIF-dictionaries/cif_core.dic
dictionary named 'cif_core.dic' version 2.4.1 from 2010-06-29.

Automatic conversion script
Id: cif_fix_values 1715 2011-07-08 13:25:40Z adriana 
;
_cod_original_sg_symbol_H-M P2(1)/c
_cod_database_code 1504700

loop_
_symmetry_equiv_pos_as_xyz
'x, y, z'
'-x, y+1/2, -z+1/2'
'-x, -y, -z'
'x, -y-1/2, z-1/2'

loop_
_atom_site_label
_atom_site_type_symbol
_atom_site_fract_x
_atom_site_fract_y
_atom_site_fract_z
_atom_site_U_iso_or_equiv
_atom_site_adp_type
_atom_site_occupancy
_atom_site_symmetry_multiplicity
_atom_site_calc_flag
_atom_site_refinement_flags
_atom_site_disorder_assembly
_atom_site_disorder_group
O1 O 0.40358(10) 0.49273(16) 0.03094(10) 0.0252(4) Uani 1 1 d . . .
O2 O 0.09720(9) 0.47929(15) 0.03067(9) 0.0231(4) Uani 1 1 d . . .
O3 O 0.10075(9) 0.32461(15) 0.33883(10) 0.0229(4) Uani 1 1 d . . .
O4 O 0.40710(9) 0.33205(15) 0.33604(10) 0.0226(4) Uani 1 1 d . . .
O5 O 0.39716(10) 0.82321(15) 0.14203(10) 0.0253(4) Uani 1 1 d . . .
O6 O 0.09493(10) 0.81020(15) 0.14164(10) 0.0238(4) Uani 1 1 d . . .
O7 O 0.09944(9) 0.68928(14) 0.28019(10) 0.0217(4) Uani 1 1 d . . .
O8 O 0.40007(9) 0.69725(15) 0.27960(10) 0.0225(4) Uani 1 1 d . . .
N1 N 0.50712(12) 0.49396(18) 0.17980(11) 0.0190(5) Uani 1 1 d . . .
H1N H 0.4626(18) 0.478(3) 0.1760(17) 0.034(9) Uiso 1 1 d . . .
C2 C 0.51767(14) 0.6150(2) 0.16805(13) 0.0200(6) Uani 1 1 d . . .
H2A H 0.5665 0.6313 0.1716 0.024 Uiso 1 1 calc R . .
H2B H 0.4947 0.6565 0.2048 0.024 Uiso 1 1 calc R . .
C3 C 0.49142(14) 0.6548(2) 0.09845(14) 0.0228(6) Uani 1 1 d . . .
H3A H 0.5071 0.7310 0.0905 0.027 Uiso 1 1 calc R . .
H3B H 0.5100 0.6076 0.0617 0.027 Uiso 1 1 calc R . .
N4 N 0.41799(11) 0.65180(18) 0.09483(11) 0.0197(5) Uani 1 1 d . . .
C5 C 0.38013(13) 0.5678(2) 0.06363(13) 0.0198(5) Uani 1 1 d . . .
C6 C 0.30791(13) 0.5956(2) 0.07691(12) 0.0187(5) Uani 1 1 d . . .
C7 C 0.24985(13) 0.5390(2) 0.05900(13) 0.0187(5) Uani 1 1 d . . .
H7 H 0.2508 0.4699 0.0362 0.022 Uiso 1 1 calc R . .
C8 C 0.30630(13) 0.6976(2) 0.11000(13) 0.0186(5) Uani 1 1 d . . .
C9 C 0.24689(13) 0.7497(2) 0.12780(13) 0.0195(5) Uani 1 1 d . . .
H9 H 0.2459 0.8190 0.1503 0.023 Uiso 1 1 calc R . .
C10 C 0.18900(13) 0.6920(2) 0.10993(13) 0.0188(5) Uani 1 1 d . . .
C11 C 0.19007(13) 0.5904(2) 0.07678(12) 0.0179(5) Uani 1 1 d . . .
C12 C 0.11849(13) 0.5568(2) 0.06349(13) 0.0189(5) Uani 1 1 d . . .
N13 N 0.07881(11) 0.63670(18) 0.09510(11) 0.0195(5) Uani 1 1 d . . .
C14 C 0.00548(13) 0.6368(2) 0.09813(13) 0.0206(6) Uani 1 1 d . . .
H14A H -0.0130 0.5880 0.0618 0.025 Uiso 1 1 calc R . .
H14B H -0.0116 0.7122 0.0895 0.025 Uiso 1 1 calc R . .
C15 C -0.01845(13) 0.5974(2) 0.16805(13) 0.0194(5) Uani 1 1 d . . .
H15A H 0.0043 0.6413 0.2044 0.023 Uiso 1 1 calc R . .
H15B H -0.0675 0.6109 0.1715 0.023 Uiso 1 1 calc R . .
N16 N -0.00496(12) 0.47826(18) 0.18088(11) 0.0191(5) Uani 1 1 d . . .
H16N H 0.0409(19) 0.459(3) 0.1747(18) 0.044(10) Uiso 1 1 d . . .
C17 C -0.02415(13) 0.4427(2) 0.25209(13) 0.0206(6) Uani 1 1 d . . .
H17A H -0.0125 0.3639 0.2575 0.025 Uiso 1 1 calc R . .
H17B H -0.0737 0.4491 0.2563 0.025 Uiso 1 1 calc R . .
C18 C 0.00874(13) 0.5065(2) 0.31118(13) 0.0194(5) Uani 1 1 d . . .
H18A H -0.0075 0.5835 0.3096 0.023 Uiso 1 1 calc R . .
H18B H -0.0060 0.4741 0.3553 0.023 Uiso 1 1 calc R . .
N19 N 0.08229(11) 0.50696(17) 0.30988(11) 0.0170(4) Uani 1 1 d . . .
C20 C 0.12213(13) 0.4142(2) 0.32364(12) 0.0176(5) Uani 1 1 d . . .
C21 C 0.19371(13) 0.4512(2) 0.31686(12) 0.0170(5) Uani 1 1 d . . .
C22 C 0.25299(13) 0.3929(2) 0.32507(12) 0.0168(5) Uani 1 1 d . . .
H22 H 0.2539 0.3168 0.3361 0.020 Uiso 1 1 calc R . .
C23 C 0.19286(13) 0.5627(2) 0.29954(12) 0.0161(5) Uani 1 1 d . . .
C24 C 0.25046(13) 0.6239(2) 0.28950(12) 0.0177(5) Uani 1 1 d . . .
H24 H 0.2495 0.6995 0.2771 0.021 Uiso 1 1 calc R . .
C25 C 0.30989(13) 0.5657(2) 0.29899(12) 0.0173(5) Uani 1 1 d . . .
C26 C 0.31153(13) 0.4547(2) 0.31597(12) 0.0174(5) Uani 1 1 d . . .
C27 C 0.38378(13) 0.4210(2) 0.32175(13) 0.0186(5) Uani 1 1 d . . .
N28 N 0.42147(11) 0.51584(17) 0.30875(11) 0.0180(5) Uani 1 1 d . . .
C29 C 0.49536(13) 0.5190(2) 0.31010(13) 0.0201(6) Uani 1 1 d . . .
H29B H 0.5116 0.4868 0.3540 0.024 Uiso 1 1 calc R . .
H29A H 0.5101 0.5969 0.3090 0.024 Uiso 1 1 calc R . .
C30 C 0.52814(13) 0.4579(2) 0.25102(13) 0.0204(5) Uani 1 1 d . . .
H30A H 0.5776 0.4665 0.2554 0.024 Uiso 1 1 calc R . .
H30B H 0.5179 0.3786 0.2558 0.024 Uiso 1 1 calc R . .
C31 C 0.37727(14) 0.7362(2) 0.11975(13) 0.0206(6) Uani 1 1 d . . .
C32 C 0.11747(14) 0.7252(2) 0.11959(13) 0.0196(5) Uani 1 1 d . . .
C33 C 0.12125(13) 0.5985(2) 0.29453(12) 0.0170(5) Uani 1 1 d . . .
C34 C 0.38050(13) 0.6053(2) 0.29380(12) 0.0174(5) Uani 1 1 d . . .
C35 C 0.54588(14) 0.4274(2) 0.12873(15) 0.0263(6) Uani 1 1 d . . .
H35A H 0.5238 0.4322 0.0835 0.039 Uiso 1 1 calc R . .
H35B H 0.5473 0.3504 0.1436 0.039 Uiso 1 1 calc R . .
H35C H 0.5919 0.4560 0.1256 0.039 Uiso 1 1 calc R . .
C36 C -0.04299(14) 0.4079(2) 0.13027(14) 0.0235(6) Uani 1 1 d . . .
H36A H -0.0231 0.4159 0.0846 0.035 Uiso 1 1 calc R . .
H36B H -0.0903 0.4311 0.1285 0.035 Uiso 1 1 calc R . .
H36C H -0.0404 0.3307 0.1447 0.035 Uiso 1 1 calc R . .
O11 O 0.37729(9) 0.42643(15) 0.17679(9) 0.0201(4) Uani 1 1 d . . .
O12 O 0.12309(9) 0.41140(15) 0.17829(9) 0.0207(4) Uani 1 1 d . . .
O13 O 0.43370(9) 0.27065(16) 0.15895(11) 0.0276(5) Uani 1 1 d . . .
O14 O 0.07348(10) 0.25033(16) 0.15598(11) 0.0287(5) Uani 1 1 d . . .
C41 C 0.38017(13) 0.3238(2) 0.16695(13) 0.0197(5) Uani 1 1 d . . .
C42 C 0.31457(14) 0.2599(2) 0.16627(13) 0.0206(6) Uani 1 1 d . . .
C43 C 0.25240(13) 0.3129(2) 0.16859(12) 0.0175(5) Uani 1 1 d . . .
H43 H 0.2507 0.3909 0.1714 0.021 Uiso 1 1 calc R . .
C44 C 0.19245(14) 0.2525(2) 0.16687(13) 0.0211(6) Uani 1 1 d . . .
C45 C 0.19586(15) 0.1385(2) 0.16423(17) 0.0319(7) Uani 1 1 d . . .
H45 H 0.1554 0.0965 0.1634 0.038 Uiso 1 1 calc R . .
C46 C 0.25747(16) 0.0854(3) 0.16282(19) 0.0392(8) Uani 1 1 d . . .
H46 H 0.2593 0.0073 0.1615 0.047 Uiso 1 1 calc R . .
C47 C 0.31651(15) 0.1461(2) 0.16339(17) 0.0298(7) Uani 1 1 d . . .
H47 H 0.3587 0.1094 0.1618 0.036 Uiso 1 1 calc R . .
C48 C 0.12435(13) 0.3084(2) 0.16700(13) 0.0201(6) Uani 1 1 d . . .
O21 O 0.43311(13) 0.5592(2) 0.47377(15) 0.0557(7) Uani 1 1 d . . .
O22 O 0.35541(13) 0.43716(19) 0.50250(13) 0.0445(6) Uani 1 1 d D . .
H22O H 0.3958(16) 0.394(3) 0.520(2) 0.072(14) Uiso 1 1 d D . .
O23 O 0.11415(12) 0.52104(18) 0.48189(12) 0.0410(6) Uani 1 1 d . . .
O24 O 0.08491(13) 0.69745(19) 0.46732(12) 0.0393(6) Uani 1 1 d D . .
H24O H 0.0355(13) 0.675(4) 0.468(3) 0.094(17) Uiso 1 1 d D . .
C51 C 0.37487(17) 0.5349(3) 0.48238(15) 0.0348(7) Uani 1 1 d . . .
C52 C 0.31856(17) 0.6120(2) 0.46841(14) 0.0312(7) Uani 1 1 d . . .
C53 C 0.25212(17) 0.5814(2) 0.47822(14) 0.0298(7) Uani 1 1 d . . .
H53 H 0.2422 0.5103 0.4958 0.036 Uiso 1 1 calc R . .
C54 C 0.19995(17) 0.6536(2) 0.46254(14) 0.0313(7) Uani 1 1 d . . .
C55 C 0.21537(18) 0.7589(2) 0.43680(15) 0.0327(7) Uani 1 1 d . . .
H55 H 0.1801 0.8091 0.4261 0.039 Uiso 1 1 calc R . .
C56 C 0.28176(18) 0.7892(3) 0.42713(15) 0.0354(8) Uani 1 1 d . . .
H56 H 0.2919 0.8601 0.4094 0.043 Uiso 1 1 calc R . .
C57 C 0.33335(18) 0.7171(3) 0.44303(15) 0.0344(7) Uani 1 1 d . . .
H57 H 0.3789 0.7387 0.4368 0.041 Uiso 1 1 calc R . .
C58 C 0.12956(17) 0.6171(3) 0.47165(15) 0.0320(7) Uani 1 1 d . . .
O1S O 0.2162(3) 0.0260(3) 0.3758(2) 0.0691(12) Uani 0.751(6) 1 d PD A 1
N1S N 0.2372(2) 0.1732(4) 0.4378(3) 0.0221(14) Uani 0.751(6) 1 d PD A 1
C1S C 0.19448(19) 0.1070(3) 0.40773(19) 0.0259(10) Uiso 0.751(6) 1 d PD A 1
H1S H 0.1474 0.1204 0.4102 0.031 Uiso 0.751(6) 1 calc PR A 1
C2S C 0.2133(3) 0.2617(3) 0.4821(2) 0.0421(13) Uani 0.751(6) 1 d PD A 1
H2SA H 0.1643 0.2565 0.4865 0.063 Uiso 0.751(6) 1 calc PR A 1
H2SB H 0.2251 0.3329 0.4618 0.063 Uiso 0.751(6) 1 calc PR A 1
H2SC H 0.2346 0.2552 0.5276 0.063 Uiso 0.751(6) 1 calc PR A 1
C3S C 0.3099(2) 0.1634(5) 0.4316(3) 0.0691(12) Uani 0.751(6) 1 d PD A 1
H3SA H 0.3205 0.1024 0.4006 0.104 Uiso 0.751(6) 1 calc PR A 1
H3SB H 0.3299 0.1491 0.4770 0.104 Uiso 0.751(6) 1 calc PR A 1
H3SC H 0.3283 0.2320 0.4130 0.104 Uiso 0.751(6) 1 calc PR A 1
O1S' O 0.1967(9) 0.210(2) 0.4649(14) 0.27(2) Uiso 0.249(6) 1 d PD A 2
N1S' N 0.2509(5) 0.1029(15) 0.3921(10) 0.157(12) Uiso 0.249(6) 1 d PD A 2
C1S' C 0.2505(7) 0.1772(15) 0.4404(9) 0.014(5) Uiso 0.249(6) 1 d PD A 2
H1S' H 0.2920 0.2067 0.4570 0.017 Uiso 0.249(6) 1 calc PR A 2
C2S' C 0.3143(5) 0.0612(11) 0.3655(7) 0.039(3) Uiso 0.249(6) 1 d PD A 2
H2SD H 0.3518 0.0892 0.3938 0.058 Uiso 0.249(6) 1 calc PR A 2
H2SE H 0.3198 0.0858 0.3179 0.058 Uiso 0.249(6) 1 calc PR A 2
H2SF H 0.3141 -0.0194 0.3670 0.058 Uiso 0.249(6) 1 calc PR A 2
C3S' C 0.1896(5) 0.0469(10) 0.3695(7) 0.023(3) Uiso 0.249(6) 1 d PD A 2
H3SD H 0.1870 -0.0254 0.3917 0.035 Uiso 0.249(6) 1 calc PR A 2
H3SE H 0.1904 0.0374 0.3195 0.035 Uiso 0.249(6) 1 calc PR A 2
H3SF H 0.1502 0.0909 0.3822 0.035 Uiso 0.249(6) 1 calc PR A 2
O1W O 0.45430(13) 0.31234(19) 0.53219(12) 0.0394(6) Uani 1 1 d D . .
H1W1 H 0.450(2) 0.280(4) 0.5801(14) 0.092(17) Uiso 1 1 d D . .
H1W2 H 0.5005(13) 0.346(3) 0.536(2) 0.072(14) Uiso 1 1 d D . .
O2W O 0.04007(13) 0.1583(2) 0.03305(12) 0.0415(6) Uani 1 1 d D . .
H2W1 H 0.058(3) 0.188(4) 0.0778(17) 0.103(18) Uiso 1 1 d D . .
H2W2 H 0.066(2) 0.090(3) 0.018(3) 0.098(18) Uiso 1 1 d D . .
O3W O 0.20070(16) 0.8794(2) 0.26416(15) 0.0303(9) Uani 0.692(6) 1 d PD B 1
H3W1 H 0.165(2) 0.826(4) 0.279(3) 0.061(18) Uiso 0.692(6) 1 d PD . .
H3W2 H 0.191(3) 0.932(4) 0.303(2) 0.07(2) Uiso 0.692(6) 1 d PD . .
O3W' O 0.2914(6) 0.8873(9) 0.2699(6) 0.078(4) Uani 0.308(6) 1 d P B 2

loop_
_atom_site_aniso_label
_atom_site_aniso_U_11
_atom_site_aniso_U_22
_atom_site_aniso_U_33
_atom_site_aniso_U_23
_atom_site_aniso_U_13
_atom_site_aniso_U_12
O1 0.0261(10) 0.0261(11) 0.0235(10) -0.0053(8) 0.0033(8) -0.0005(8)
O2 0.0261(10) 0.0218(10) 0.0214(10) -0.0056(8) -0.0042(8) -0.0023(8)
O3 0.0230(10) 0.0186(10) 0.0271(10) 0.0027(8) -0.0004(8) -0.0033(8)
O4 0.0221(10) 0.0185(10) 0.0270(10) 0.0036(8) -0.0028(8) 0.0026(8)
O5 0.0303(11) 0.0195(10) 0.0261(10) -0.0025(8) -0.0040(8) -0.0064(8)
O6 0.0282(10) 0.0192(10) 0.0240(10) -0.0025(8) 0.0016(8) 0.0020(8)
O7 0.0236(10) 0.0154(9) 0.0261(10) 0.0020(8) -0.0003(8) 0.0025(8)
O8 0.0225(10) 0.0172(10) 0.0278(10) 0.0020(8) 0.0018(8) -0.0034(8)
N1 0.0182(12) 0.0190(11) 0.0198(11) 0.0002(9) 0.0007(9) -0.0019(9)
C2 0.0213(14) 0.0177(13) 0.0211(13) 0.0000(10) 0.0016(10) -0.0034(11)
C3 0.0235(14) 0.0227(14) 0.0223(14) 0.0016(11) 0.0009(11) -0.0038(11)
N4 0.0215(12) 0.0191(11) 0.0185(11) 0.0018(9) -0.0003(9) -0.0031(9)
C5 0.0247(14) 0.0203(13) 0.0144(12) 0.0031(10) 0.0011(10) -0.0035(11)
C6 0.0244(14) 0.0184(13) 0.0134(12) 0.0008(10) -0.0001(10) -0.0008(11)
C7 0.0240(14) 0.0167(13) 0.0155(12) -0.0009(10) -0.0001(10) -0.0019(10)
C8 0.0242(14) 0.0172(13) 0.0143(12) 0.0012(10) -0.0015(10) -0.0048(10)
C9 0.0274(14) 0.0161(13) 0.0150(12) 0.0013(10) -0.0001(10) -0.0026(11)
C10 0.0253(14) 0.0170(13) 0.0141(12) 0.0014(10) -0.0006(10) 0.0011(11)
C11 0.0248(14) 0.0149(12) 0.0140(12) 0.0018(10) -0.0014(10) -0.0028(10)
C12 0.0238(14) 0.0176(13) 0.0151(12) 0.0023(10) -0.0020(10) 0.0004(11)
N13 0.0212(11) 0.0173(11) 0.0201(11) -0.0012(9) -0.0014(9) -0.0008(9)
C14 0.0215(14) 0.0190(13) 0.0210(13) 0.0020(11) -0.0041(11) 0.0013(11)
C15 0.0197(13) 0.0164(13) 0.0219(13) -0.0004(10) -0.0024(10) 0.0006(10)
N16 0.0191(12) 0.0172(11) 0.0210(11) -0.0006(9) -0.0005(9) -0.0005(9)
C17 0.0192(13) 0.0199(13) 0.0226(13) 0.0025(11) 0.0001(10) -0.0032(11)
C18 0.0173(13) 0.0202(13) 0.0207(13) 0.0016(10) 0.0008(10) 0.0031(10)
N19 0.0180(11) 0.0161(11) 0.0170(11) 0.0001(8) 0.0002(8) 0.0004(9)
C20 0.0220(13) 0.0172(13) 0.0136(12) 0.0002(10) -0.0011(10) -0.0001(10)
C21 0.0235(13) 0.0146(12) 0.0131(12) -0.0018(9) -0.0003(10) -0.0010(10)
C22 0.0232(13) 0.0125(12) 0.0147(12) 0.0018(9) -0.0020(10) 0.0000(10)
C23 0.0222(13) 0.0140(12) 0.0120(11) -0.0011(9) -0.0006(10) 0.0019(10)
C24 0.0249(14) 0.0139(12) 0.0142(12) -0.0012(10) -0.0016(10) -0.0002(10)
C25 0.0232(13) 0.0175(13) 0.0111(11) -0.0015(10) 0.0007(10) -0.0013(10)
C26 0.0220(13) 0.0179(13) 0.0122(12) -0.0007(10) -0.0013(10) 0.0018(10)
C27 0.0214(13) 0.0191(13) 0.0153(12) -0.0013(10) -0.0028(10) -0.0017(11)
N28 0.0176(11) 0.0163(11) 0.0202(11) 0.0000(9) -0.0015(9) -0.0013(9)
C29 0.0200(13) 0.0198(14) 0.0203(13) 0.0021(11) -0.0029(10) -0.0020(10)
C30 0.0195(13) 0.0194(13) 0.0222(13) 0.0028(11) -0.0017(10) 0.0006(10)
C31 0.0264(14) 0.0205(14) 0.0148(12) 0.0041(10) -0.0007(10) -0.0032(11)
C32 0.0266(14) 0.0170(13) 0.0152(12) 0.0017(10) 0.0002(10) -0.0001(11)
C33 0.0232(13) 0.0163(13) 0.0116(11) -0.0031(9) -0.0010(10) -0.0007(10)
C34 0.0207(13) 0.0183(13) 0.0133(12) -0.0004(10) -0.0011(10) 0.0001(10)
C35 0.0263(15) 0.0248(15) 0.0278(15) -0.0033(12) 0.0067(12) 0.0003(12)
C36 0.0258(15) 0.0209(14) 0.0237(14) -0.0035(11) -0.0042(11) -0.0044(11)
O11 0.0213(10) 0.0184(10) 0.0207(9) -0.0013(7) -0.0007(7) -0.0026(7)
O12 0.0216(10) 0.0195(10) 0.0208(9) -0.0028(7) -0.0004(7) 0.0009(7)
O13 0.0199(10) 0.0252(11) 0.0376(12) -0.0046(9) -0.0006(8) 0.0025(8)
O14 0.0215(10) 0.0251(11) 0.0396(12) -0.0063(9) 0.0012(9) -0.0045(8)
C41 0.0227(14) 0.0194(14) 0.0168(13) 0.0002(10) -0.0015(10) 0.0014(11)
C42 0.0227(14) 0.0192(13) 0.0201(13) -0.0012(11) -0.0001(10) -0.0014(11)
C43 0.0238(14) 0.0137(12) 0.0150(12) -0.0007(10) -0.0003(10) -0.0006(10)
C44 0.0242(14) 0.0195(13) 0.0196(13) -0.0026(11) 0.0020(11) -0.0030(11)
C45 0.0268(16) 0.0197(15) 0.0492(19) -0.0007(13) 0.0049(14) -0.0062(12)
C46 0.0339(18) 0.0151(15) 0.069(2) 0.0014(15) 0.0042(16) -0.0001(13)
C47 0.0253(15) 0.0191(14) 0.0452(18) 0.0006(13) 0.0012(13) 0.0044(12)
C48 0.0226(14) 0.0202(14) 0.0174(13) -0.0029(10) 0.0006(10) -0.0039(11)
O21 0.0433(16) 0.0501(16) 0.0741(19) 0.0152(14) 0.0153(13) -0.0030(13)
O22 0.0494(15) 0.0324(13) 0.0517(15) 0.0094(11) -0.0018(12) -0.0011(11)
O23 0.0497(15) 0.0272(12) 0.0463(14) 0.0021(10) 0.0016(11) -0.0039(10)
O24 0.0486(15) 0.0328(13) 0.0365(13) 0.0034(10) -0.0043(11) 0.0035(11)
C51 0.045(2) 0.0372(18) 0.0221(15) -0.0014(13) 0.0051(13) -0.0034(15)
C52 0.050(2) 0.0263(15) 0.0170(14) -0.0055(12) 0.0023(13) -0.0028(14)
C53 0.050(2) 0.0227(15) 0.0172(14) -0.0019(11) 0.0015(13) -0.0020(13)
C54 0.052(2) 0.0248(15) 0.0173(14) -0.0050(12) 0.0002(13) -0.0013(14)
C55 0.055(2) 0.0233(15) 0.0198(14) -0.0075(12) -0.0011(13) 0.0012(14)
C56 0.061(2) 0.0242(16) 0.0216(15) -0.0030(12) 0.0012(14) -0.0048(15)
C57 0.052(2) 0.0305(16) 0.0208(15) -0.0078(13) 0.0038(13) -0.0076(15)
C58 0.050(2) 0.0265(16) 0.0196(14) -0.0009(12) -0.0031(13) 0.0032(14)
O1S 0.074(3) 0.057(2) 0.076(2) 0.0275(18) 0.001(2) 0.0072(19)
N1S 0.012(2) 0.023(2) 0.032(2) 0.0107(14) -0.0061(17) -0.0045(17)
C2S 0.083(4) 0.028(2) 0.016(2) -0.0002(17) 0.009(2) -0.009(2)
C3S 0.074(3) 0.057(2) 0.076(2) 0.0275(18) 0.001(2) 0.0072(19)
O1W 0.0497(15) 0.0345(13) 0.0341(13) 0.0018(10) 0.0026(11) -0.0018(11)
O2W 0.0476(15) 0.0404(14) 0.0367(13) -0.0094(11) -0.0003(11) -0.0010(11)
O3W 0.0381(19) 0.0234(17) 0.0293(17) -0.0028(13) 0.0023(13) -0.0039(13)
O3W' 0.097(9) 0.062(7) 0.076(7) 0.010(5) 0.011(6) 0.013(6)

loop_
_atom_type_symbol
_atom_type_description
_atom_type_scat_dispersion_real
_atom_type_scat_dispersion_imag
_atom_type_scat_source
C C 0.0033 0.0016 'International Tables Vol C Tables 4.2.6.8 and 6.1.1.4'
H H 0.0000 0.0000 'International Tables Vol C Tables 4.2.6.8 and 6.1.1.4'
N N 0.0061 0.0033 'International Tables Vol C Tables 4.2.6.8 and 6.1.1.4'
O O 0.0106 0.0060 'International Tables Vol C Tables 4.2.6.8 and 6.1.1.4'

loop_
_geom_angle_atom_site_label_1
_geom_angle_atom_site_label_2
_geom_angle_atom_site_label_3
_geom_angle
C35 N1 C2 110.7(2)
C35 N1 C30 108.2(2)
C2 N1 C30 112.7(2)
C35 N1 H1N 110(2)
C2 N1 H1N 109(2)
C30 N1 H1N 106(2)
N1 C2 C3 113.5(2)
N1 C2 H2A 108.9
C3 C2 H2A 108.9
N1 C2 H2B 108.9
C3 C2 H2B 108.9
H2A C2 H2B 107.7
N4 C3 C2 111.6(2)
N4 C3 H3A 109.3
C2 C3 H3A 109.3
N4 C3 H3B 109.3
C2 C3 H3B 109.3
H3A C3 H3B 108.0
C31 N4 C5 112.1(2)
C31 N4 C3 123.1(2)
C5 N4 C3 124.7(2)
O1 C5 N4 124.8(2)
O1 C5 C6 129.5(2)
N4 C5 C6 105.7(2)
C7 C6 C8 122.3(2)
C7 C6 C5 129.8(2)
C8 C6 C5 107.8(2)
C6 C7 C11 115.2(2)
C6 C7 H7 122.4
C11 C7 H7 122.4
C9 C8 C6 123.0(2)
C9 C8 C31 128.9(2)
C6 C8 C31 108.1(2)
C8 C9 C10 114.3(2)
C8 C9 H9 122.9
C10 C9 H9 122.9
C9 C10 C11 123.2(2)
C9 C10 C32 128.3(2)
C11 C10 C32 108.5(2)
C7 C11 C10 122.1(2)
C7 C11 C12 130.2(2)
C10 C11 C12 107.6(2)
O2 C12 N13 125.3(2)
O2 C12 C11 128.9(2)
N13 C12 C11 105.8(2)
C12 N13 C32 112.0(2)
C12 N13 C14 125.9(2)
C32 N13 C14 121.9(2)
N13 C14 C15 110.9(2)
N13 C14 H14A 109.5
C15 C14 H14A 109.5
N13 C14 H14B 109.5
C15 C14 H14B 109.5
H14A C14 H14B 108.1
N16 C15 C14 113.4(2)
N16 C15 H15A 108.9
C14 C15 H15A 108.9
N16 C15 H15B 108.9
C14 C15 H15B 108.9
H15A C15 H15B 107.7
C15 N16 C36 110.8(2)
C15 N16 C17 112.7(2)
C36 N16 C17 108.0(2)
C15 N16 H16N 113(2)
C36 N16 H16N 105(2)
C17 N16 H16N 107(2)
N16 C17 C18 115.9(2)
N16 C17 H17A 108.3
C18 C17 H17A 108.3
N16 C17 H17B 108.3
C18 C17 H17B 108.3
H17A C17 H17B 107.4
N19 C18 C17 114.1(2)
N19 C18 H18A 108.7
C17 C18 H18A 108.7
N19 C18 H18B 108.7
C17 C18 H18B 108.7
H18A C18 H18B 107.6
C33 N19 C20 111.8(2)
C33 N19 C18 124.4(2)
C20 N19 C18 123.8(2)
O3 C20 N19 125.0(2)
O3 C20 C21 128.9(2)
N19 C20 C21 106.0(2)
C22 C21 C23 122.2(2)
C22 C21 C20 130.1(2)
C23 C21 C20 107.6(2)
C21 C22 C26 114.7(2)
C21 C22 H22 122.6
C26 C22 H22 122.6
C24 C23 C21 123.3(2)
C24 C23 C33 128.7(2)
C21 C23 C33 108.0(2)
C23 C24 C25 114.3(2)
C23 C24 H24 122.9
C25 C24 H24 122.9
C24 C25 C26 123.0(2)
C24 C25 C34 128.8(2)
C26 C25 C34 108.1(2)
C25 C26 C22 122.4(2)
C25 C26 C27 107.7(2)
C22 C26 C27 129.9(2)
O4 C27 N28 125.1(2)
O4 C27 C26 128.9(2)
N28 C27 C26 106.0(2)
C34 N28 C27 111.8(2)
C34 N28 C29 124.5(2)
C27 N28 C29 123.7(2)
N28 C29 C30 114.1(2)
N28 C29 H29B 108.7
C30 C29 H29B 108.7
N28 C29 H29A 108.7
C30 C29 H29A 108.7
H29B C29 H29A 107.6
N1 C30 C29 115.8(2)
N1 C30 H30A 108.3
C29 C30 H30A 108.3
N1 C30 H30B 108.3
C29 C30 H30B 108.3
H30A C30 H30B 107.4
O5 C31 N4 125.5(3)
O5 C31 C8 128.7(3)
N4 C31 C8 105.8(2)
O6 C32 N13 125.1(2)
O6 C32 C10 129.3(2)
N13 C32 C10 105.6(2)
O7 C33 N19 125.3(2)
O7 C33 C23 128.1(2)
N19 C33 C23 106.5(2)
O8 C34 N28 125.5(2)
O8 C34 C25 128.1(2)
N28 C34 C25 106.4(2)
N1 C35 H35A 109.5
N1 C35 H35B 109.5
H35A C35 H35B 109.5
N1 C35 H35C 109.5
H35A C35 H35C 109.5
H35B C35 H35C 109.5
N16 C36 H36A 109.5
N16 C36 H36B 109.5
H36A C36 H36B 109.5
N16 C36 H36C 109.5
H36A C36 H36C 109.5
H36B C36 H36C 109.5
O13 C41 O11 124.5(2)
O13 C41 C42 117.6(2)
O11 C41 C42 117.9(2)
C47 C42 C43 119.2(3)
C47 C42 C41 119.2(2)
C43 C42 C41 121.6(2)
C42 C43 C44 120.7(2)
C42 C43 H43 119.7
C44 C43 H43 119.7
C45 C44 C43 118.9(3)
C45 C44 C48 119.5(2)
C43 C44 C48 121.6(2)
C46 C45 C44 120.6(3)
C46 C45 H45 119.7
C44 C45 H45 119.7
C45 C46 C47 120.0(3)
C45 C46 H46 120.0
C47 C46 H46 120.0
C46 C47 C42 120.6(3)
C46 C47 H47 119.7
C42 C47 H47 119.7
O14 C48 O12 124.7(3)
O14 C48 C44 117.8(2)
O12 C48 C44 117.5(2)
C51 O22 H22O 110(3)
C58 O24 H24O 117(3)
O21 C51 O22 123.3(3)
O21 C51 C52 122.8(3)
O22 C51 C52 113.9(3)
C53 C52 C57 119.8(3)
C53 C52 C51 121.4(3)
C57 C52 C51 118.8(3)
C52 C53 C54 120.5(3)
C52 C53 H53 119.7
C54 C53 H53 119.7
C53 C54 C55 119.2(3)
C53 C54 C58 119.2(3)
C55 C54 C58 121.6(3)
C56 C55 C54 120.0(3)
C56 C55 H55 120.0
C54 C55 H55 120.0
C57 C56 C55 120.4(3)
C57 C56 H56 119.8
C55 C56 H56 119.8
C56 C57 C52 120.0(3)
C56 C57 H57 120.0
C52 C57 H57 120.0
O23 C58 O24 123.2(3)
O23 C58 C54 122.9(3)
O24 C58 C54 113.9(3)
C1S N1S C3S 123.6(4)
C1S N1S C2S 120.4(3)
C3S N1S C2S 116.0(5)
O1S C1S N1S 119.1(4)
O1S C1S H1S 120.4
N1S C1S H1S 120.4
C1S' N1S' C3S' 122.1(5)
C1S' N1S' C2S' 120.5(5)
C3S' N1S' C2S' 116.8(7)
O1S' C1S' N1S' 120.6(6)
O1S' C1S' H1S' 119.7
N1S' C1S' H1S' 119.7
N1S' C2S' H2SD 109.5
N1S' C2S' H2SE 109.5
H2SD C2S' H2SE 109.5
N1S' C2S' H2SF 109.5
H2SD C2S' H2SF 109.5
H2SE C2S' H2SF 109.5
N1S' C3S' H3SD 109.5
N1S' C3S' H3SE 109.5
H3SD C3S' H3SE 109.5
N1S' C3S' H3SF 109.5
H3SD C3S' H3SF 109.5
H3SE C3S' H3SF 109.5
H1W1 O1W H1W2 99(4)
H2W1 O2W H2W2 111(4)
H3W1 O3W H3W2 94(5)

loop_
_geom_bond_atom_site_label_1
_geom_bond_atom_site_label_2
_geom_bond_distance
O1 C5 1.208(3)
O2 C12 1.211(3)
O3 C20 1.206(3)
O4 C27 1.207(3)
O5 C31 1.207(3)
O6 C32 1.206(3)
O7 C33 1.216(3)
O8 C34 1.215(3)
N1 C35 1.499(3)
N1 C2 1.503(3)
N1 C30 1.507(3)
N1 H1N 0.91(4)
C2 C3 1.524(4)
C2 H2A 0.9900
C2 H2B 0.9900
C3 N4 1.458(3)
C3 H3A 0.9900
C3 H3B 0.9900
N4 C31 1.395(4)
N4 C5 1.401(3)
C5 C6 1.497(4)
C6 C7 1.383(4)
C6 C8 1.396(4)
C7 C11 1.387(4)
C7 H7 0.9500
C8 C9 1.384(4)
C8 C31 1.494(4)
C9 C10 1.386(4)
C9 H9 0.9500
C10 C11 1.393(4)
C10 C32 1.488(4)
C11 C12 1.497(4)
C12 N13 1.396(3)
N13 C32 1.401(3)
N13 C14 1.456(3)
C14 C15 1.521(4)
C14 H14A 0.9900
C14 H14B 0.9900
C15 N16 1.493(3)
C15 H15A 0.9900
C15 H15B 0.9900
N16 C36 1.501(3)
N16 C17 1.503(3)
N16 H16N 0.95(4)
C17 C18 1.527(4)
C17 H17A 0.9900
C17 H17B 0.9900
C18 N19 1.459(3)
C18 H18A 0.9900
C18 H18B 0.9900
N19 C33 1.388(3)
N19 C20 1.400(3)
C20 C21 1.496(4)
C21 C22 1.380(4)
C21 C23 1.397(3)
C22 C26 1.395(4)
C22 H22 0.9500
C23 C24 1.378(4)
C23 C33 1.488(4)
C24 C25 1.386(4)
C24 H24 0.9500
C25 C26 1.388(4)
C25 C34 1.485(4)
C26 C27 1.494(4)
C27 N28 1.398(3)
N28 C34 1.387(3)
N28 C29 1.466(3)
C29 C30 1.519(4)
C29 H29B 0.9900
C29 H29A 0.9900
C30 H30A 0.9900
C30 H30B 0.9900
C35 H35A 0.9800
C35 H35B 0.9800
C35 H35C 0.9800
C36 H36A 0.9800
C36 H36B 0.9800
C36 H36C 0.9800
O11 C41 1.263(3)
O12 C48 1.271(3)
O13 C41 1.254(3)
O14 C48 1.248(3)
C41 C42 1.515(4)
C42 C47 1.384(4)
C42 C43 1.392(4)
C43 C44 1.397(4)
C43 H43 0.9500
C44 C45 1.388(4)
C44 C48 1.512(4)
C45 C46 1.382(4)
C45 H45 0.9500
C46 C47 1.384(4)
C46 H46 0.9500
C47 H47 0.9500
O21 C51 1.205(4)
O22 C51 1.309(4)
O22 H22O 1.02(2)
O23 C58 1.224(4)
O24 C58 1.320(4)
O24 H24O 1.02(2)
C51 C52 1.481(5)
C52 C53 1.384(5)
C52 C57 1.400(4)
C53 C54 1.388(4)
C53 H53 0.9500
C54 C55 1.408(4)
C54 C58 1.477(5)
C55 C56 1.382(5)
C55 H55 0.9500
C56 C57 1.380(5)
C56 H56 0.9500
C57 H57 0.9500
O1S C1S 1.242(6)
N1S C1S 1.304(6)
N1S C3S 1.452(5)
N1S C2S 1.459(5)
C1S H1S 0.9500
C2S H2SA 0.9800
C2S H2SB 0.9800
C2S H2SC 0.9800
C3S H3SA 0.9800
C3S H3SB 0.9800
C3S H3SC 0.9800
O1S' C1S' 1.238(7)
N1S' C1S' 1.302(7)
N1S' C3S' 1.457(5)
N1S' C2S' 1.457(5)
C1S' H1S' 0.9500
C2S' H2SD 0.9800
C2S' H2SE 0.9800
C2S' H2SF 0.9800
C3S' H3SD 0.9800
C3S' H3SE 0.9800
C3S' H3SF 0.9800
O1W H1W1 1.01(2)
O1W H1W2 1.00(2)
O2W H2W1 1.01(2)
O2W H2W2 1.01(2)
O3W H3W1 1.01(2)
O3W H3W2 1.00(2)

loop_
_geom_hbond_atom_site_label_D
_geom_hbond_atom_site_label_H
_geom_hbond_atom_site_label_A
_geom_hbond_distance_DH
_geom_hbond_distance_HA
_geom_hbond_distance_DA
_geom_hbond_angle_DHA
_geom_hbond_site_symmetry_A
N1 H1N O11 0.91(4) 1.80(4) 2.703(3) 170(3) .
N1 H1N O13 0.91(4) 2.61(3) 3.104(3) 115(3) .
N16 H16N O12 0.95(4) 1.73(4) 2.667(3) 169(3) .
N16 H16N O14 0.95(4) 2.64(4) 3.215(3) 120(3) .
O22 H22O O1W 1.02(2) 1.54(2) 2.541(3) 167(4) .
O24 H24O O2W 1.02(2) 1.51(2) 2.524(3) 172(5) 2
O1W H1W1 O13 1.01(2) 1.69(2) 2.697(3) 174(4) 4_566
O1W H1W2 O21 1.00(2) 1.77(3) 2.728(4) 159(4) 3_666
O2W H2W1 O14 1.01(2) 1.72(2) 2.714(3) 168(5) .
O2W H2W2 O23 1.01(2) 1.81(2) 2.815(3) 172(5) 4_565

loop_
_geom_torsion_atom_site_label_1
_geom_torsion_atom_site_label_2
_geom_torsion_atom_site_label_3
_geom_torsion_atom_site_label_4
_geom_torsion
C35 N1 C2 C3 63.3(3)
C30 N1 C2 C3 -175.3(2)
N1 C2 C3 N4 69.1(3)
C2 C3 N4 C31 84.0(3)
C2 C3 N4 C5 -99.1(3)
C31 N4 C5 O1 170.6(2)
C3 N4 C5 O1 -6.6(4)
C31 N4 C5 C6 -6.7(3)
C3 N4 C5 C6 176.0(2)
O1 C5 C6 C7 4.6(5)
N4 C5 C6 C7 -178.2(3)
O1 C5 C6 C8 -172.6(3)
N4 C5 C6 C8 4.6(3)
C8 C6 C7 C11 -0.5(4)
C5 C6 C7 C11 -177.3(2)
C7 C6 C8 C9 0.4(4)
C5 C6 C8 C9 177.8(2)
C7 C6 C8 C31 -178.5(2)
C5 C6 C8 C31 -1.0(3)
C6 C8 C9 C10 0.0(4)
C31 C8 C9 C10 178.5(2)
C8 C9 C10 C11 -0.1(4)
C8 C9 C10 C32 -178.2(2)
C6 C7 C11 C10 0.3(4)
C6 C7 C11 C12 177.3(2)
C9 C10 C11 C7 -0.1(4)
C32 C10 C11 C7 178.3(2)
C9 C10 C11 C12 -177.6(2)
C32 C10 C11 C12 0.8(3)
C7 C11 C12 O2 -4.4(5)
C10 C11 C12 O2 172.8(3)
C7 C11 C12 N13 177.7(3)
C10 C11 C12 N13 -5.0(3)
O2 C12 N13 C32 -170.3(2)
C11 C12 N13 C32 7.6(3)
O2 C12 N13 C14 4.5(4)
C11 C12 N13 C14 -177.6(2)
C12 N13 C14 C15 101.3(3)
C32 N13 C14 C15 -84.5(3)
N13 C14 C15 N16 -68.6(3)
C14 C15 N16 C36 -63.1(3)
C14 C15 N16 C17 175.7(2)
C15 N16 C17 C18 -56.3(3)
C36 N16 C17 C18 -179.0(2)
N16 C17 C18 N19 -56.1(3)
C17 C18 N19 C33 109.3(3)
C17 C18 N19 C20 -70.3(3)
C33 N19 C20 O3 179.4(2)
C18 N19 C20 O3 -1.0(4)
C33 N19 C20 C21 0.5(3)
C18 N19 C20 C21 -179.9(2)
O3 C20 C21 C22 1.1(4)
N19 C20 C21 C22 179.9(2)
O3 C20 C21 C23 -178.9(3)
N19 C20 C21 C23 0.0(3)
C23 C21 C22 C26 1.1(4)
C20 C21 C22 C26 -178.8(2)
C22 C21 C23 C24 -0.2(4)
C20 C21 C23 C24 179.7(2)
C22 C21 C23 C33 179.7(2)
C20 C21 C23 C33 -0.4(3)
C21 C23 C24 C25 -0.9(4)
C33 C23 C24 C25 179.2(2)
C23 C24 C25 C26 1.1(4)
C23 C24 C25 C34 -178.8(2)
C24 C25 C26 C22 -0.2(4)
C34 C25 C26 C22 179.6(2)
C24 C25 C26 C27 179.9(2)
C34 C25 C26 C27 -0.2(3)
C21 C22 C26 C25 -0.9(4)
C21 C22 C26 C27 178.9(2)
C25 C26 C27 O4 179.4(3)
C22 C26 C27 O4 -0.4(5)
C25 C26 C27 N28 0.9(3)
C22 C26 C27 N28 -178.9(2)
O4 C27 N28 C34 -180.0(2)
C26 C27 N28 C34 -1.4(3)
O4 C27 N28 C29 0.7(4)
C26 C27 N28 C29 179.3(2)
C34 N28 C29 C30 -109.2(3)
C27 N28 C29 C30 70.0(3)
C35 N1 C30 C29 178.3(2)
C2 N1 C30 C29 55.5(3)
N28 C29 C30 N1 56.4(3)
C5 N4 C31 O5 -171.5(2)
C3 N4 C31 O5 5.7(4)
C5 N4 C31 C8 6.1(3)
C3 N4 C31 C8 -176.6(2)
C9 C8 C31 O5 -4.1(5)
C6 C8 C31 O5 174.6(3)
C9 C8 C31 N4 178.3(2)
C6 C8 C31 N4 -3.0(3)
C12 N13 C32 O6 171.0(2)
C14 N13 C32 O6 -4.0(4)
C12 N13 C32 C10 -7.1(3)
C14 N13 C32 C10 177.9(2)
C9 C10 C32 O6 3.9(5)
C11 C10 C32 O6 -174.4(3)
C9 C10 C32 N13 -178.0(2)
C11 C10 C32 N13 3.7(3)
C20 N19 C33 O7 179.5(2)
C18 N19 C33 O7 -0.2(4)
C20 N19 C33 C23 -0.7(3)
C18 N19 C33 C23 179.6(2)
C24 C23 C33 O7 0.4(4)
C21 C23 C33 O7 -179.5(2)
C24 C23 C33 N19 -179.4(2)
C21 C23 C33 N19 0.7(3)
C27 N28 C34 O8 -178.9(2)
C29 N28 C34 O8 0.4(4)
C27 N28 C34 C25 1.3(3)
C29 N28 C34 C25 -179.4(2)
C24 C25 C34 O8 -0.6(4)
C26 C25 C34 O8 179.5(3)
C24 C25 C34 N28 179.2(2)
C26 C25 C34 N28 -0.6(3)
O13 C41 C42 C47 5.9(4)
O11 C41 C42 C47 -172.8(3)
O13 C41 C42 C43 -174.2(2)
O11 C41 C42 C43 7.1(4)
C47 C42 C43 C44 -1.1(4)
C41 C42 C43 C44 179.0(2)
C42 C43 C44 C45 1.3(4)
C42 C43 C44 C48 -178.0(2)
C43 C44 C45 C46 -0.5(5)
C48 C44 C45 C46 178.8(3)
C44 C45 C46 C47 -0.6(5)
C45 C46 C47 C42 0.9(5)
C43 C42 C47 C46 0.0(5)
C41 C42 C47 C46 179.9(3)
C45 C44 C48 O14 -8.8(4)
C43 C44 C48 O14 170.4(2)
C45 C44 C48 O12 171.2(3)
C43 C44 C48 O12 -9.5(4)
O21 C51 C52 C53 179.4(3)
O22 C51 C52 C53 1.7(4)
O21 C51 C52 C57 1.1(5)
O22 C51 C52 C57 -176.6(3)
C57 C52 C53 C54 0.6(4)
C51 C52 C53 C54 -177.7(3)
C52 C53 C54 C55 -0.3(4)
C52 C53 C54 C58 178.2(3)
C53 C54 C55 C56 0.3(4)
C58 C54 C55 C56 -178.2(3)
C54 C55 C56 C57 -0.5(4)
C55 C56 C57 C52 0.7(4)
C53 C52 C57 C56 -0.8(4)
C51 C52 C57 C56 177.6(3)
C53 C54 C58 O23 -12.0(4)
C55 C54 C58 O23 166.5(3)
C53 C54 C58 O24 168.4(3)
C55 C54 C58 O24 -13.1(4)
C3S N1S C1S O1S 5.3(8)
C2S N1S C1S O1S -173.0(4)
C3S' N1S' C1S' O1S' -6(3)
C2S' N1S' C1S' O1S' -177(2)
